data_7717053
loop_
_publ_author_name
'Salom&#xf3;n-Flores, Mar&#xed;a K'
'Viviano-Posadas, Alejandro O'
'Valdes-Garc&#xed;a, Josue'
'L&#xf3;pez-Guerrero, V&#xed;ctor'
'Mart&#xed;nez-Otero, Diego'
'Barroso-Flores, Joaqu&#xed;n'
'German-Acacio, Juan M'
'Bazany-Rodr&#xed;guez, Iv&#xe1;n J'
'Dorazco-Gonz&#xe1;lez, Alejandro'

_publ_section_title
;
 Optical sensing of L-dihydroxy-phenylalanine in water by a high-affinity
 molecular receptor involving cooperative binding of a metal coordination
 bond and boronate-diol.
;
_journal_issue 40
_journal_name_full 'Dalton transactions (Cambridge, England : 2003)'
_journal_page_first 16541
_journal_page_last 16556
_journal_paper_doi 10.1039/d4dt02108h
_journal_volume 53
_journal_year 2024
_chemical_formula_moiety 'C32 H26 B Br1.54 Cl0.46 Cu N4 O2, C H Cl3, Br'
_chemical_formula_sum 'C33 H27 B Br2.54 Cl3.46 Cu N4 O2'
_chemical_formula_weight 911.55
_space_group_crystal_system monoclinic
_space_group_IT_number 14
_space_group_name_Hall '-P 2yn'
_space_group_name_H-M_alt 'P 1 21/n 1'
_atom_sites_solution_hydrogens mixed
_audit_creation_method SHELXL-2016/6
_audit_update_record
;
2024-03-18 deposited with the CCDC.	2024-09-18 downloaded from the CCDC.
;
_cell_angle_alpha 90
_cell_angle_beta 99.6130(10)
_cell_angle_gamma 90
_cell_formula_units_Z 4
_cell_length_a 10.4148(2)
_cell_length_b 13.5810(3)
_cell_length_c 25.1875(5)
_cell_measurement_reflns_used 9817
_cell_measurement_temperature 100(2)
_cell_measurement_theta_max 71.67
_cell_measurement_theta_min 3.56
_cell_volume 3512.58(12)
_computing_cell_refinement 'Bruker SAINT'
_computing_data_collection 'Bruker APEX2'
_computing_data_reduction 'Bruker SAINT'
_computing_molecular_graphics 'Bruker SHELXTL'
_computing_publication_material 'Bruker SHELXTL'
_computing_structure_refinement 'SHELXL-2016/6 (Sheldrick, 2016)'
_computing_structure_solution 'SHELXS-97 (Sheldrick 2008)'
_diffrn_ambient_temperature 100(2)
_diffrn_measured_fraction_theta_full 0.974
_diffrn_measured_fraction_theta_max 0.961
_diffrn_measurement_device_type 'Bruker APEX-II CCD'
_diffrn_measurement_method '\w scans'
_diffrn_radiation_monochromator mirrors
_diffrn_radiation_type CuK\a
_diffrn_radiation_wavelength 1.54178
_diffrn_reflns_av_unetI/netI 0.0314
_diffrn_reflns_Laue_measured_fraction_full 0.974
_diffrn_reflns_Laue_measured_fraction_max 0.961
_diffrn_reflns_limit_h_max 12
_diffrn_reflns_limit_h_min -12
_diffrn_reflns_limit_k_max 16
_diffrn_reflns_limit_k_min 0
_diffrn_reflns_limit_l_max 31
_diffrn_reflns_limit_l_min 0
_diffrn_reflns_number 6649
_diffrn_reflns_point_group_measured_fraction_full 0.974
_diffrn_reflns_point_group_measured_fraction_max 0.961
_diffrn_reflns_theta_full 67.679
_diffrn_reflns_theta_max 71.905
_diffrn_reflns_theta_min 3.559
_diffrn_source 'Incoatec ImuS'
_exptl_absorpt_coefficient_mu 6.987
_exptl_absorpt_correction_T_max 0.753521
_exptl_absorpt_correction_T_min 0.472400
_exptl_absorpt_correction_type multi-scan
_exptl_absorpt_process_details ' SADABS-2012/1, Sheldrick'
_exptl_crystal_colour green
_exptl_crystal_density_diffrn 1.724
_exptl_crystal_description Prism
_exptl_crystal_F_000 1803
_exptl_crystal_preparation Luminescent
_exptl_crystal_size_max 0.166
_exptl_crystal_size_mid 0.144
_exptl_crystal_size_min 0.127
_refine_diff_density_max 1.596
_refine_diff_density_min -0.665
_refine_diff_density_rms 0.126
_refine_ls_extinction_method none
_refine_ls_goodness_of_fit_ref 1.033
_refine_ls_hydrogen_treatment mixed
_refine_ls_matrix_type full
_refine_ls_number_parameters 434
_refine_ls_number_reflns 6649
_refine_ls_number_restraints 4
_refine_ls_restrained_S_all 1.071
_refine_ls_R_factor_all 0.0541
_refine_ls_R_factor_gt 0.0489
_refine_ls_shift/su_max 0.001
_refine_ls_shift/su_mean 0.000
_refine_ls_structure_factor_coef Fsqd
_refine_ls_weighting_details 'w=1/[\s^2^(Fo^2^)+(0.0984P)^2^+2.2170P] where P=(Fo^2^+2Fc^2^)/3'
_refine_ls_weighting_scheme calc
_refine_ls_wR_factor_gt 0.1393
_refine_ls_wR_factor_ref 0.1456
_reflns_Friedel_coverage 0.000
_reflns_number_gt 5876
_reflns_number_total 6649
_reflns_threshold_expression 'I > 2\s(I)'
_cod_data_source_file d4dt02108h2.cif
_cod_data_source_block cu_147DGA18_0m_5
_cod_depositor_comments
;
The following automatic conversions were performed:

data item '_exptl_absorpt_correction_type' value 'Multi_scan' was
changed to 'multi-scan' in accordance with the
/home/data/users/saulius/crontab/automatic-downloads/rss-feeds/RSC/lib/dictionaries/cif_core.dic
dictionary named 'cif_core.dic' version 2.4.2 last updated on
2011-04-26.

Automatic conversion script
Id: cif_fix_values 8170 2020-07-09 18:12:32Z antanas 

 Adding full bibliography for 7717053--7717054.cif.
;
_cod_original_sg_symbol_H-M 'P 21/n'
_cod_database_code 7717053
_shelx_shelxl_version_number 2016/6
_shelx_space_group_comment
; 
The symmetry employed for this shelxl refinement is uniquely defined 
by the following loop, which should always be used as a source of 
symmetry information in preference to the above space-group names. 
They are only intended as comments. 
;
_shelx_estimated_absorpt_t_min 0.390
_shelx_estimated_absorpt_t_max 0.471

loop_
_space_group_symop_operation_xyz
'x, y, z'
'-x+1/2, y+1/2, -z+1/2'
'-x, -y, -z'
'x-1/2, -y-1/2, z-1/2'

loop_
_atom_site_label
_atom_site_type_symbol
_atom_site_fract_x
_atom_site_fract_y
_atom_site_fract_z
_atom_site_U_iso_or_equiv
_atom_site_adp_type
_atom_site_occupancy
_atom_site_site_symmetry_order
_atom_site_calc_flag
_atom_site_refinement_flags_posn
_atom_site_refinement_flags_adp
_atom_site_refinement_flags_occupancy
_atom_site_disorder_assembly
_atom_site_disorder_group
Br1 Br 0.67628(4) 0.72412(3) 0.58102(2) 0.03829(14) Uani 1 1 d D . . . .
Br2 Br 0.09265(4) 0.36434(3) 0.16641(2) 0.04175(15) Uani 1 1 d D . . . .
Br4 Br 0.4053(5) 0.7653(4) 0.67399(11) 0.0387(5) Uani 0.541(4) 1 d D . P A 1
Cl4 Cl 0.4061(15) 0.7642(11) 0.6644(4) 0.0387(5) Uani 0.459(4) 1 d . . P A 2
Cu1 Cu 0.42892(6) 0.71781(4) 0.58537(2) 0.03487(17) Uani 1 1 d D . . . .
Cl1 Cl 0.06158(18) 0.81413(14) 0.56271(7) 0.0829(5) Uani 1 1 d . . . . .
Cl2 Cl -0.02143(15) 0.65287(11) 0.49051(6) 0.0675(3) Uani 1 1 d . . . . .
Cl3 Cl -0.06490(18) 0.85370(14) 0.45411(7) 0.0858(5) Uani 1 1 d . . . . .
O1 O 0.4144(3) 0.3209(2) 0.18483(12) 0.0423(6) Uani 1 1 d D . . . .
H1 H 0.3405(13) 0.349(3) 0.182(2) 0.063 Uiso 1 1 d D U . . .
O2 O 0.6373(3) 0.3518(2) 0.18971(13) 0.0452(7) Uani 1 1 d . . . . .
N1 N 0.3510(3) 0.6741(2) 0.51317(13) 0.0328(6) Uani 1 1 d . . . . .
N2 N 0.4210(3) 0.5684(2) 0.59623(13) 0.0339(6) Uani 1 1 d . . . . .
N3 N 0.3847(3) 0.8505(2) 0.54869(14) 0.0378(7) Uani 1 1 d . . . . .
N4 N 0.1756(3) 0.6225(2) 0.26242(13) 0.0334(7) Uani 1 1 d . . . . .
C1 C 0.3365(3) 0.5776(3) 0.50270(15) 0.0321(7) Uani 1 1 d . . . . .
C2 C 0.2827(4) 0.5450(3) 0.45140(15) 0.0327(7) Uani 1 1 d . . . . .
H2 H 0.274878 0.476560 0.443679 0.039 Uiso 1 1 calc R U . . .
C3 C 0.2405(3) 0.6144(3) 0.41154(15) 0.0321(7) Uani 1 1 d . . . . .
C4 C 0.2545(4) 0.7150(3) 0.42402(16) 0.0338(8) Uani 1 1 d . . . . .
H4 H 0.224872 0.763512 0.397634 0.041 Uiso 1 1 calc R U . . .
C5 C 0.3125(4) 0.7424(3) 0.47576(15) 0.0334(7) Uani 1 1 d . . . . .
C6 C 0.3794(3) 0.5158(3) 0.55094(15) 0.0327(7) Uani 1 1 d . . . . .
C7 C 0.3748(4) 0.4140(3) 0.55119(16) 0.0350(8) Uani 1 1 d . . . . .
H7 H 0.347636 0.378465 0.518752 0.042 Uiso 1 1 calc R U . . .
C8 C 0.4104(4) 0.3647(3) 0.59953(17) 0.0392(9) Uani 1 1 d . . . . .
H8 H 0.407698 0.294833 0.600730 0.047 Uiso 1 1 calc R U . . .
C9 C 0.4498(4) 0.4183(3) 0.64600(17) 0.0408(9) Uani 1 1 d . . . . .
H9 H 0.472251 0.386004 0.679729 0.049 Uiso 1 1 calc R U . . .
C10 C 0.4562(4) 0.5202(3) 0.64261(16) 0.0387(8) Uani 1 1 d . . . . .
H10 H 0.486640 0.556818 0.674342 0.046 Uiso 1 1 calc R U . . .
C11 C 0.3329(4) 0.8445(3) 0.49589(16) 0.0359(8) Uani 1 1 d . . . . .
C12 C 0.3004(4) 0.9272(3) 0.46448(18) 0.0403(8) Uani 1 1 d . . . . .
H12 H 0.264601 0.920882 0.427400 0.048 Uiso 1 1 calc R U . . .
C13 C 0.3211(4) 1.0198(3) 0.48810(19) 0.0445(9) Uani 1 1 d . . . . .
H13 H 0.299527 1.077792 0.467457 0.053 Uiso 1 1 calc R U . . .
C14 C 0.3738(4) 1.0256(3) 0.54232(19) 0.0468(10) Uani 1 1 d . . . . .
H14 H 0.388246 1.087990 0.559368 0.056 Uiso 1 1 calc R U . . .
C15 C 0.4052(4) 0.9399(3) 0.57151(19) 0.0437(9) Uani 1 1 d . . . . .
H15 H 0.442204 0.944458 0.608553 0.052 Uiso 1 1 calc R U . . .
C16 C 0.1810(4) 0.5886(3) 0.35580(15) 0.0323(7) Uani 1 1 d . . . . .
C17 C 0.0695(4) 0.5260(3) 0.34277(15) 0.0343(8) Uani 1 1 d . . . . .
C18 C 0.0054(4) 0.4805(3) 0.38083(17) 0.0383(8) Uani 1 1 d . . . . .
H18 H 0.039763 0.485738 0.418109 0.046 Uiso 1 1 calc R U . . .
C19 C -0.1075(4) 0.4280(3) 0.36429(18) 0.0421(9) Uani 1 1 d . . . . .
H19 H -0.151184 0.398722 0.390539 0.051 Uiso 1 1 calc R U . . .
C20 C -0.1593(4) 0.4171(3) 0.30964(18) 0.0417(9) Uani 1 1 d . . . . .
H20 H -0.237727 0.381175 0.299235 0.050 Uiso 1 1 calc R U . . .
C21 C -0.0976(4) 0.4577(3) 0.27132(17) 0.0388(8) Uani 1 1 d . . . . .
H21 H -0.130841 0.448195 0.234197 0.047 Uiso 1 1 calc R U . . .
C22 C 0.0165(4) 0.5141(3) 0.28733(16) 0.0340(8) Uani 1 1 d . . . . .
C23 C 0.0746(4) 0.5635(3) 0.24835(15) 0.0346(8) Uani 1 1 d . . . . .
H23 H 0.040789 0.554280 0.211265 0.042 Uiso 1 1 calc R U . . .
C24 C 0.2296(4) 0.6348(3) 0.31562(15) 0.0340(8) Uani 1 1 d . . . . .
H24 H 0.302988 0.676827 0.324553 0.041 Uiso 1 1 calc R U . . .
C25 C 0.2327(4) 0.6790(3) 0.22144(16) 0.0386(8) Uani 1 1 d . . . . .
H25A H 0.242328 0.748848 0.232583 0.046 Uiso 1 1 calc R U . . .
H25B H 0.172839 0.676109 0.186526 0.046 Uiso 1 1 calc R U . . .
C26 C 0.3629(4) 0.6388(3) 0.21457(16) 0.0366(8) Uani 1 1 d . . . . .
C27 C 0.3806(4) 0.5386(3) 0.20799(15) 0.0367(8) Uani 1 1 d . . . . .
H27 H 0.309741 0.495275 0.209644 0.044 Uiso 1 1 calc R U . . .
C28 C 0.4985(4) 0.4995(3) 0.19904(16) 0.0381(8) Uani 1 1 d . . . . .
C29 C 0.6006(4) 0.5653(3) 0.19620(18) 0.0429(9) Uani 1 1 d . . . . .
H29 H 0.682076 0.541035 0.189599 0.051 Uiso 1 1 calc R U . . .
C30 C 0.5839(4) 0.6660(3) 0.20297(19) 0.0473(10) Uani 1 1 d . . . . .
H30 H 0.654085 0.709859 0.201128 0.057 Uiso 1 1 calc R U . . .
C31 C 0.4662(4) 0.7024(3) 0.21234(18) 0.0424(9) Uani 1 1 d . . . . .
H31 H 0.455735 0.771145 0.217266 0.051 Uiso 1 1 calc R U . . .
C32 C 0.6605(5) 0.2498(3) 0.1825(2) 0.0505(10) Uani 1 1 d . . . . .
H32A H 0.752539 0.239745 0.180044 0.076 Uiso 1 1 calc R U . . .
H32B H 0.606140 0.226807 0.149294 0.076 Uiso 1 1 calc R U . . .
H32C H 0.638972 0.212756 0.213208 0.076 Uiso 1 1 calc R U . . .
C34 C -0.0550(6) 0.7734(4) 0.5099(2) 0.0629(13) Uani 1 1 d . . . . .
H34 H -0.141438 0.773173 0.522196 0.076 Uiso 1 1 calc R U . . .
B1 B 0.5150(5) 0.3857(3) 0.19119(19) 0.0394(9) Uani 1 1 d D . . . .

loop_
_atom_site_aniso_label
_atom_site_aniso_U_11
_atom_site_aniso_U_22
_atom_site_aniso_U_33
_atom_site_aniso_U_23
_atom_site_aniso_U_13
_atom_site_aniso_U_12
Br1 0.0379(3) 0.0324(2) 0.0436(2) -0.00277(15) 0.00428(18) -0.00194(14)
Br2 0.0447(3) 0.0323(2) 0.0459(3) -0.00332(16) 0.00067(19) 0.00302(15)
Br4 0.0445(4) 0.0409(4) 0.0316(13) -0.0101(10) 0.0089(10) -0.0095(2)
Cl4 0.0445(4) 0.0409(4) 0.0316(13) -0.0101(10) 0.0089(10) -0.0095(2)
Cu1 0.0378(3) 0.0274(3) 0.0365(3) -0.0025(2) -0.0022(2) -0.0011(2)
Cl1 0.0922(11) 0.0872(11) 0.0676(9) -0.0124(8) 0.0085(8) -0.0285(9)
Cl2 0.0707(8) 0.0656(8) 0.0693(8) -0.0054(6) 0.0212(7) -0.0048(6)
Cl3 0.0872(11) 0.0876(11) 0.0835(10) 0.0152(8) 0.0167(9) 0.0233(8)
O1 0.0403(15) 0.0348(14) 0.0486(16) -0.0033(12) -0.0018(13) 0.0002(11)
O2 0.0436(16) 0.0361(14) 0.0533(17) 0.0001(12) 0.0009(13) 0.0030(12)
N1 0.0317(15) 0.0270(15) 0.0379(16) -0.0013(12) 0.0006(13) -0.0026(11)
N2 0.0325(16) 0.0303(15) 0.0372(16) 0.0000(12) 0.0011(13) 0.0008(12)
N3 0.0418(18) 0.0264(15) 0.0421(18) -0.0035(13) -0.0021(14) -0.0004(12)
N4 0.0362(17) 0.0284(14) 0.0335(15) 0.0023(12) -0.0004(13) 0.0021(12)
C1 0.0304(18) 0.0260(16) 0.0374(19) -0.0008(14) -0.0021(14) -0.0010(13)
C2 0.0341(18) 0.0242(16) 0.0382(19) 0.0003(14) 0.0012(15) 0.0017(13)
C3 0.0292(18) 0.0311(17) 0.0345(18) -0.0004(14) 0.0007(14) -0.0034(13)
C4 0.0342(19) 0.0271(17) 0.0380(19) 0.0021(14) 0.0005(15) -0.0002(13)
C5 0.0350(19) 0.0254(16) 0.0380(19) 0.0010(14) 0.0012(15) 0.0005(13)
C6 0.0278(17) 0.0321(18) 0.0369(19) 0.0008(14) 0.0015(14) 0.0016(13)
C7 0.0330(18) 0.0306(18) 0.0392(19) -0.0001(15) -0.0003(15) 0.0003(14)
C8 0.039(2) 0.0309(19) 0.046(2) 0.0057(15) 0.0018(17) 0.0014(15)
C9 0.038(2) 0.043(2) 0.039(2) 0.0079(16) -0.0006(16) 0.0036(16)
C10 0.039(2) 0.038(2) 0.0364(19) 0.0002(15) -0.0006(16) 0.0002(15)
C11 0.035(2) 0.0293(18) 0.041(2) -0.0006(15) 0.0008(16) -0.0011(14)
C12 0.042(2) 0.0310(19) 0.047(2) -0.0005(16) 0.0044(17) -0.0009(15)
C13 0.049(2) 0.0285(19) 0.054(2) 0.0000(17) 0.0038(19) 0.0015(16)
C14 0.049(2) 0.0291(19) 0.059(3) -0.0098(18) 0.001(2) -0.0025(16)
C15 0.045(2) 0.0307(19) 0.052(2) -0.0070(17) -0.0032(18) -0.0015(16)
C16 0.0330(18) 0.0268(16) 0.0350(18) 0.0009(14) -0.0006(14) 0.0031(13)
C17 0.0337(19) 0.0278(17) 0.040(2) -0.0010(14) 0.0003(15) 0.0006(14)
C18 0.040(2) 0.0331(19) 0.040(2) 0.0023(15) 0.0008(16) -0.0028(15)
C19 0.038(2) 0.0353(19) 0.053(2) 0.0027(17) 0.0056(18) -0.0043(15)
C20 0.035(2) 0.0324(19) 0.055(2) -0.0032(17) -0.0002(18) -0.0023(15)
C21 0.037(2) 0.0297(18) 0.046(2) -0.0035(16) -0.0025(16) 0.0010(15)
C22 0.0325(18) 0.0276(17) 0.0388(19) -0.0018(14) -0.0028(15) 0.0014(13)
C23 0.039(2) 0.0272(17) 0.0349(18) -0.0008(14) -0.0027(15) 0.0029(14)
C24 0.0329(19) 0.0287(17) 0.0371(19) 0.0016(14) -0.0036(15) -0.0002(13)
C25 0.044(2) 0.0321(18) 0.039(2) 0.0053(15) 0.0045(17) 0.0001(15)
C26 0.039(2) 0.0350(19) 0.0333(18) 0.0026(14) -0.0027(15) -0.0008(15)
C27 0.039(2) 0.0333(18) 0.0355(19) -0.0010(15) -0.0016(15) -0.0048(15)
C28 0.040(2) 0.0335(19) 0.0372(19) 0.0000(15) -0.0031(16) -0.0021(15)
C29 0.036(2) 0.043(2) 0.048(2) 0.0037(17) 0.0016(17) 0.0026(16)
C30 0.043(2) 0.040(2) 0.057(3) 0.0063(19) 0.0023(19) -0.0073(17)
C31 0.045(2) 0.0310(18) 0.049(2) 0.0036(17) 0.0029(18) -0.0020(16)
C32 0.056(3) 0.040(2) 0.055(3) -0.0034(19) 0.007(2) 0.0086(19)
C34 0.060(3) 0.067(3) 0.064(3) -0.010(3) 0.013(3) -0.006(2)
B1 0.042(2) 0.037(2) 0.037(2) 0.0012(17) 0.0010(18) -0.0009(18)

loop_
_atom_type_symbol
_atom_type_description
_atom_type_scat_dispersion_real
_atom_type_scat_dispersion_imag
_atom_type_scat_source
C C 0.0181 0.0091 'International Tables Vol C Tables 4.2.6.8 and 6.1.1.4'
H H 0.0000 0.0000 'International Tables Vol C Tables 4.2.6.8 and 6.1.1.4'
N N 0.0311 0.0180 'International Tables Vol C Tables 4.2.6.8 and 6.1.1.4'
O O 0.0492 0.0322 'International Tables Vol C Tables 4.2.6.8 and 6.1.1.4'
Cl Cl 0.3639 0.7018 'International Tables Vol C Tables 4.2.6.8 and 6.1.1.4'
Cu Cu -1.9646 0.5888 'International Tables Vol C Tables 4.2.6.8 and 6.1.1.4'
Br Br -0.6763 1.2805 'International Tables Vol C Tables 4.2.6.8 and 6.1.1.4'
B B 0.0090 0.0039 'International Tables Vol C Tables 4.2.6.8 and 6.1.1.4'

loop_
_geom_angle_atom_site_label_1
_geom_angle_atom_site_label_2
_geom_angle_atom_site_label_3
_geom_angle
_geom_angle_site_symmetry_1
_geom_angle_site_symmetry_3
_geom_angle_publ_flag
N1 Cu1 N3 79.64(13) . . ?
N1 Cu1 N2 78.68(13) . . ?
N3 Cu1 N2 157.25(13) . . ?
N1 Cu1 Cl4 149.5(4) . . ?
N3 Cu1 Cl4 96.3(4) . . ?
N2 Cu1 Cl4 98.9(4) . . ?
N1 Cu1 Br4 149.80(16) . . ?
N3 Cu1 Br4 97.75(15) . . ?
N2 Cu1 Br4 97.49(15) . . ?
N1 Cu1 Br1 103.35(10) . . ?
N3 Cu1 Br1 95.86(10) . . ?
N2 Cu1 Br1 95.76(9) . . ?
Cl4 Cu1 Br1 107.1(4) . . ?
Br4 Cu1 Br1 106.84(13) . . ?
B1 O1 H1 113(2) . . ?
B1 O2 C32 120.9(4) . . ?
C5 N1 C1 122.0(3) . . ?
C5 N1 Cu1 118.3(2) . . ?
C1 N1 Cu1 119.7(3) . . ?
C10 N2 C6 118.7(3) . . ?
C10 N2 Cu1 126.2(3) . . ?
C6 N2 Cu1 115.1(2) . . ?
C15 N3 C11 118.9(3) . . ?
C15 N3 Cu1 126.6(3) . . ?
C11 N3 Cu1 114.5(2) . . ?
C23 N4 C24 120.9(3) . . ?
C23 N4 C25 121.2(3) . . ?
C24 N4 C25 117.9(3) . . ?
N1 C1 C2 120.5(3) . . ?
N1 C1 C6 112.6(3) . . ?
C2 C1 C6 126.9(3) . . ?
C1 C2 C3 118.9(3) . . ?
C1 C2 H2 120.6 . . ?
C3 C2 H2 120.6 . . ?
C2 C3 C4 119.2(3) . . ?
C2 C3 C16 123.7(3) . . ?
C4 C3 C16 117.0(3) . . ?
C5 C4 C3 118.8(3) . . ?
C5 C4 H4 120.6 . . ?
C3 C4 H4 120.6 . . ?
N1 C5 C4 120.5(3) . . ?
N1 C5 C11 113.6(3) . . ?
C4 C5 C11 125.9(3) . . ?
N2 C6 C7 122.0(3) . . ?
N2 C6 C1 113.7(3) . . ?
C7 C6 C1 124.3(3) . . ?
C6 C7 C8 118.8(4) . . ?
C6 C7 H7 120.6 . . ?
C8 C7 H7 120.6 . . ?
C9 C8 C7 119.3(4) . . ?
C9 C8 H8 120.4 . . ?
C7 C8 H8 120.4 . . ?
C8 C9 C10 118.9(4) . . ?
C8 C9 H9 120.5 . . ?
C10 C9 H9 120.5 . . ?
N2 C10 C9 122.2(4) . . ?
N2 C10 H10 118.9 . . ?
C9 C10 H10 118.9 . . ?
N3 C11 C12 122.3(4) . . ?
N3 C11 C5 113.8(3) . . ?
C12 C11 C5 123.9(4) . . ?
C11 C12 C13 118.9(4) . . ?
C11 C12 H12 120.5 . . ?
C13 C12 H12 120.5 . . ?
C14 C13 C12 118.7(4) . . ?
C14 C13 H13 120.7 . . ?
C12 C13 H13 120.7 . . ?
C13 C14 C15 119.6(4) . . ?
C13 C14 H14 120.2 . . ?
C15 C14 H14 120.2 . . ?
N3 C15 C14 121.7(4) . . ?
N3 C15 H15 119.2 . . ?
C14 C15 H15 119.2 . . ?
C24 C16 C17 119.5(3) . . ?
C24 C16 C3 116.6(3) . . ?
C17 C16 C3 123.6(3) . . ?
C18 C17 C22 118.1(3) . . ?
C18 C17 C16 124.5(4) . . ?
C22 C17 C16 117.3(3) . . ?
C19 C18 C17 120.1(4) . . ?
C19 C18 H18 120.0 . . ?
C17 C18 H18 120.0 . . ?
C18 C19 C20 121.4(4) . . ?
C18 C19 H19 119.3 . . ?
C20 C19 H19 119.3 . . ?
C21 C20 C19 120.3(4) . . ?
C21 C20 H20 119.9 . . ?
C19 C20 H20 119.9 . . ?
C20 C21 C22 119.4(4) . . ?
C20 C21 H21 120.3 . . ?
C22 C21 H21 120.3 . . ?
C23 C22 C21 119.9(4) . . ?
C23 C22 C17 119.3(3) . . ?
C21 C22 C17 120.7(4) . . ?
N4 C23 C22 121.2(3) . . ?
N4 C23 H23 119.4 . . ?
C22 C23 H23 119.4 . . ?
C16 C24 N4 121.8(3) . . ?
C16 C24 H24 119.1 . . ?
N4 C24 H24 119.1 . . ?
N4 C25 C26 111.5(3) . . ?
N4 C25 H25A 109.3 . . ?
C26 C25 H25A 109.3 . . ?
N4 C25 H25B 109.3 . . ?
C26 C25 H25B 109.3 . . ?
H25A C25 H25B 108.0 . . ?
C27 C26 C31 119.2(4) . . ?
C27 C26 C25 120.8(4) . . ?
C31 C26 C25 120.0(3) . . ?
C26 C27 C28 122.2(4) . . ?
C26 C27 H27 118.9 . . ?
C28 C27 H27 118.9 . . ?
C27 C28 C29 117.6(4) . . ?
C27 C28 B1 121.0(4) . . ?
C29 C28 B1 121.4(4) . . ?
C30 C29 C28 120.6(4) . . ?
C30 C29 H29 119.7 . . ?
C28 C29 H29 119.7 . . ?
C31 C30 C29 120.4(4) . . ?
C31 C30 H30 119.8 . . ?
C29 C30 H30 119.8 . . ?
C30 C31 C26 120.0(4) . . ?
C30 C31 H31 120.0 . . ?
C26 C31 H31 120.0 . . ?
O2 C32 H32A 109.5 . . ?
O2 C32 H32B 109.5 . . ?
H32A C32 H32B 109.5 . . ?
O2 C32 H32C 109.5 . . ?
H32A C32 H32C 109.5 . . ?
H32B C32 H32C 109.5 . . ?
Cl1 C34 Cl2 111.3(3) . . ?
Cl1 C34 Cl3 110.7(3) . . ?
Cl2 C34 Cl3 110.0(3) . . ?
Cl1 C34 H34 108.3 . . ?
Cl2 C34 H34 108.3 . . ?
Cl3 C34 H34 108.3 . . ?
O1 B1 O2 119.0(4) . . ?
O1 B1 C28 123.7(4) . . ?
O2 B1 C28 117.3(4) . . ?

loop_
_geom_bond_atom_site_label_1
_geom_bond_atom_site_label_2
_geom_bond_distance
_geom_bond_site_symmetry_2
_geom_bond_publ_flag
Br1 Cu1 2.5981(7) . ?
Br4 Cu1 2.375(3) . ?
Cl4 Cu1 2.138(9) . ?
Cu1 N1 1.956(3) . ?
Cu1 N3 2.042(3) . ?
Cu1 N2 2.051(3) . ?
Cl1 C34 1.736(6) . ?
Cl2 C34 1.760(6) . ?
Cl3 C34 1.767(6) . ?
O1 B1 1.357(6) . ?
O1 H1 0.852(17) . ?
O2 B1 1.361(6) . ?
O2 C32 1.422(5) . ?
N1 C5 1.335(5) . ?
N1 C1 1.341(5) . ?
N2 C10 1.336(5) . ?
N2 C6 1.355(5) . ?
N3 C15 1.346(5) . ?
N3 C11 1.352(5) . ?
N4 C23 1.322(5) . ?
N4 C24 1.374(5) . ?
N4 C25 1.487(5) . ?
C1 C2 1.392(5) . ?
C1 C6 1.483(5) . ?
C2 C3 1.394(5) . ?
C2 H2 0.9500 . ?
C3 C4 1.404(5) . ?
C3 C16 1.479(5) . ?
C4 C5 1.392(5) . ?
C4 H4 0.9500 . ?
C5 C11 1.480(5) . ?
C6 C7 1.384(5) . ?
C7 C8 1.384(6) . ?
C7 H7 0.9500 . ?
C8 C9 1.381(6) . ?
C8 H8 0.9500 . ?
C9 C10 1.388(6) . ?
C9 H9 0.9500 . ?
C10 H10 0.9500 . ?
C11 C12 1.382(6) . ?
C12 C13 1.393(6) . ?
C12 H12 0.9500 . ?
C13 C14 1.387(7) . ?
C13 H13 0.9500 . ?
C14 C15 1.387(6) . ?
C14 H14 0.9500 . ?
C15 H15 0.9500 . ?
C16 C24 1.358(5) . ?
C16 C17 1.433(5) . ?
C17 C18 1.400(6) . ?
C17 C22 1.422(5) . ?
C18 C19 1.378(6) . ?
C18 H18 0.9500 . ?
C19 C20 1.400(6) . ?
C19 H19 0.9500 . ?
C20 C21 1.362(6) . ?
C20 H20 0.9500 . ?
C21 C22 1.415(5) . ?
C21 H21 0.9500 . ?
C22 C23 1.407(6) . ?
C23 H23 0.9500 . ?
C24 H24 0.9500 . ?
C25 C26 1.499(6) . ?
C25 H25A 0.9900 . ?
C25 H25B 0.9900 . ?
C26 C27 1.386(5) . ?
C26 C31 1.388(6) . ?
C27 C28 1.390(6) . ?
C27 H27 0.9500 . ?
C28 C29 1.401(6) . ?
C28 B1 1.570(6) . ?
C29 C30 1.393(6) . ?
C29 H29 0.9500 . ?
C30 C31 1.378(7) . ?
C30 H30 0.9500 . ?
C31 H31 0.9500 . ?
C32 H32A 0.9800 . ?
C32 H32B 0.9800 . ?
C32 H32C 0.9800 . ?
C34 H34 1.0000 . ?

loop_
_geom_hbond_atom_site_label_D
_geom_hbond_atom_site_label_H
_geom_hbond_atom_site_label_A
_geom_hbond_distance_DH
_geom_hbond_distance_HA
_geom_hbond_distance_DA
_geom_hbond_angle_DHA
_geom_hbond_site_symmetry_A
O1 H1 Br2 0.852(17) 2.554(13) 3.358(3) 158(3) .

loop_
_geom_torsion_atom_site_label_1
_geom_torsion_atom_site_label_2
_geom_torsion_atom_site_label_3
_geom_torsion_atom_site_label_4
_geom_torsion
_geom_torsion_site_symmetry_1
_geom_torsion_site_symmetry_2
_geom_torsion_site_symmetry_3
_geom_torsion_site_symmetry_4
_geom_torsion_publ_flag
C5 N1 C1 C2 1.5(6) . . . . ?
Cu1 N1 C1 C2 -179.2(3) . . . . ?
C5 N1 C1 C6 -176.8(3) . . . . ?
Cu1 N1 C1 C6 2.5(4) . . . . ?
N1 C1 C2 C3 -2.0(6) . . . . ?
C6 C1 C2 C3 176.1(4) . . . . ?
C1 C2 C3 C4 0.6(6) . . . . ?
C1 C2 C3 C16 -179.5(4) . . . . ?
C2 C3 C4 C5 1.2(6) . . . . ?
C16 C3 C4 C5 -178.7(3) . . . . ?
C1 N1 C5 C4 0.3(6) . . . . ?
Cu1 N1 C5 C4 -178.9(3) . . . . ?
C1 N1 C5 C11 178.0(3) . . . . ?
Cu1 N1 C5 C11 -1.3(4) . . . . ?
C3 C4 C5 N1 -1.7(6) . . . . ?
C3 C4 C5 C11 -179.0(4) . . . . ?
C10 N2 C6 C7 -1.3(6) . . . . ?
Cu1 N2 C6 C7 176.8(3) . . . . ?
C10 N2 C6 C1 176.9(3) . . . . ?
Cu1 N2 C6 C1 -5.0(4) . . . . ?
N1 C1 C6 N2 1.8(5) . . . . ?
C2 C1 C6 N2 -176.3(4) . . . . ?
N1 C1 C6 C7 180.0(4) . . . . ?
C2 C1 C6 C7 1.8(6) . . . . ?
N2 C6 C7 C8 1.8(6) . . . . ?
C1 C6 C7 C8 -176.2(4) . . . . ?
C6 C7 C8 C9 -0.2(6) . . . . ?
C7 C8 C9 C10 -1.8(6) . . . . ?
C6 N2 C10 C9 -0.9(6) . . . . ?
Cu1 N2 C10 C9 -178.7(3) . . . . ?
C8 C9 C10 N2 2.5(6) . . . . ?
C15 N3 C11 C12 0.1(6) . . . . ?
Cu1 N3 C11 C12 -178.2(3) . . . . ?
C15 N3 C11 C5 -178.8(4) . . . . ?
Cu1 N3 C11 C5 2.9(4) . . . . ?
N1 C5 C11 N3 -1.1(5) . . . . ?
C4 C5 C11 N3 176.4(4) . . . . ?
N1 C5 C11 C12 180.0(4) . . . . ?
C4 C5 C11 C12 -2.5(6) . . . . ?
N3 C11 C12 C13 -0.4(6) . . . . ?
C5 C11 C12 C13 178.4(4) . . . . ?
C11 C12 C13 C14 0.1(6) . . . . ?
C12 C13 C14 C15 0.4(7) . . . . ?
C11 N3 C15 C14 0.4(6) . . . . ?
Cu1 N3 C15 C14 178.6(3) . . . . ?
C13 C14 C15 N3 -0.7(7) . . . . ?
C2 C3 C16 C24 -131.0(4) . . . . ?
C4 C3 C16 C24 48.8(5) . . . . ?
C2 C3 C16 C17 55.0(5) . . . . ?
C4 C3 C16 C17 -125.1(4) . . . . ?
C24 C16 C17 C18 -175.1(4) . . . . ?
C3 C16 C17 C18 -1.3(6) . . . . ?
C24 C16 C17 C22 1.2(5) . . . . ?
C3 C16 C17 C22 175.0(3) . . . . ?
C22 C17 C18 C19 -1.6(6) . . . . ?
C16 C17 C18 C19 174.7(4) . . . . ?
C17 C18 C19 C20 1.4(6) . . . . ?
C18 C19 C20 C21 0.7(6) . . . . ?
C19 C20 C21 C22 -2.4(6) . . . . ?
C20 C21 C22 C23 -174.5(4) . . . . ?
C20 C21 C22 C17 2.1(6) . . . . ?
C18 C17 C22 C23 176.5(3) . . . . ?
C16 C17 C22 C23 0.0(5) . . . . ?
C18 C17 C22 C21 -0.1(5) . . . . ?
C16 C17 C22 C21 -176.7(3) . . . . ?
C24 N4 C23 C22 2.2(5) . . . . ?
C25 N4 C23 C22 -176.6(3) . . . . ?
C21 C22 C23 N4 175.0(3) . . . . ?
C17 C22 C23 N4 -1.6(5) . . . . ?
C17 C16 C24 N4 -0.7(5) . . . . ?
C3 C16 C24 N4 -174.9(3) . . . . ?
C23 N4 C24 C16 -1.0(5) . . . . ?
C25 N4 C24 C16 177.8(3) . . . . ?
C23 N4 C25 C26 -108.5(4) . . . . ?
C24 N4 C25 C26 72.6(4) . . . . ?
N4 C25 C26 C27 48.1(5) . . . . ?
N4 C25 C26 C31 -134.8(4) . . . . ?
C31 C26 C27 C28 -0.2(6) . . . . ?
C25 C26 C27 C28 177.0(4) . . . . ?
C26 C27 C28 C29 -0.7(6) . . . . ?
C26 C27 C28 B1 -179.4(4) . . . . ?
C27 C28 C29 C30 0.9(6) . . . . ?
B1 C28 C29 C30 179.6(4) . . . . ?
C28 C29 C30 C31 -0.3(7) . . . . ?
C29 C30 C31 C26 -0.6(7) . . . . ?
C27 C26 C31 C30 0.8(6) . . . . ?
C25 C26 C31 C30 -176.3(4) . . . . ?
C32 O2 B1 O1 -1.0(6) . . . . ?
C32 O2 B1 C28 -179.7(4) . . . . ?
C27 C28 B1 O1 9.8(6) . . . . ?
C29 C28 B1 O1 -168.9(4) . . . . ?
C27 C28 B1 O2 -171.6(4) . . . . ?
C29 C28 B1 O2 9.8(6) . . . . ?
